data_7205673
loop_
_publ_author_name
'Santra, Ramkinkar'
'Biradha, Kumar'

_publ_section_title
;
 Solid state double [2 + 2] photochemical reactions in the co-crystal
 forms of 1,5-bis(4-pyridyl)-1,4-pentadiene-3-one: establishing
 mechanism using single crystal X-ray, UV and 1H NMR
;
_journal_issue 9
_journal_name_full CrystEngComm
_journal_page_first 3246
_journal_paper_doi 10.1039/c0ce00612b
_journal_volume 13
_journal_year 2011
_chemical_formula_sum 'C78 H74 N8 O17'
_chemical_formula_weight 1395.45
_chemical_name_common
;4(1,5-bis(4-pyridyl)-1,4-pentadiene-3-
one).3(phloroglucinol).4(H2O)
;
_chemical_name_systematic
;
4(1,5-bis(4-pyridyl)-1,4-pentadiene-3-one).3(phloroglucinol).4(H2O)
;
_space_group_IT_number 14
_symmetry_cell_setting monoclinic
_symmetry_space_group_name_Hall '-P 2ybc'
_symmetry_space_group_name_H-M 'P 1 21/c 1'
_atom_sites_solution_hydrogens geom
_atom_sites_solution_primary direct
_atom_sites_solution_secondary difmap
_audit_creation_method SHELXL-97
_cell_angle_alpha 90.00
_cell_angle_beta 122.935(4)
_cell_angle_gamma 90.00
_cell_formula_units_Z 4
_cell_length_a 19.3013(16)
_cell_length_b 15.3054(13)
_cell_length_c 28.1176(19)
_cell_measurement_reflns_used 15027
_cell_measurement_temperature 173(2)
_cell_measurement_theta_max 27.00
_cell_measurement_theta_min 1.26
_cell_volume 6971.4(10)
_computing_structure_refinement 'SHELXL-97 (Sheldrick, 1997)'
_computing_structure_solution 'SHELXS-97 (Sheldrick, 1990)'
_diffrn_ambient_temperature 173(2)
_diffrn_measured_fraction_theta_full 0.989
_diffrn_measured_fraction_theta_max 0.989
_diffrn_measurement_device_type 'Bruker CCD APEX-2'
_diffrn_measurement_method hemisphere
_diffrn_radiation_monochromator graphite
_diffrn_radiation_source 'fine-focus sealed tube'
_diffrn_radiation_type MoK\a
_diffrn_radiation_wavelength 0.71073
_diffrn_reflns_av_R_equivalents 0.0866
_diffrn_reflns_av_sigmaI/netI 0.0690
_diffrn_reflns_limit_h_max 24
_diffrn_reflns_limit_h_min -24
_diffrn_reflns_limit_k_max 19
_diffrn_reflns_limit_k_min -19
_diffrn_reflns_limit_l_max 34
_diffrn_reflns_limit_l_min -32
_diffrn_reflns_number 91277
_diffrn_reflns_theta_full 27.00
_diffrn_reflns_theta_max 27.00
_diffrn_reflns_theta_min 1.26
_exptl_absorpt_coefficient_mu 0.095
_exptl_absorpt_correction_T_max 0.989
_exptl_absorpt_correction_T_min 0.984
_exptl_absorpt_correction_type empirical
_exptl_absorpt_process_details sadabs
_exptl_crystal_colour 'light yellow'
_exptl_crystal_density_diffrn 1.330
_exptl_crystal_density_meas ?
_exptl_crystal_density_method 'not measured'
_exptl_crystal_description block
_exptl_crystal_F_000 2936
_exptl_crystal_size_max 0.18
_exptl_crystal_size_mid 0.14
_exptl_crystal_size_min 0.12
_refine_diff_density_max 0.549
_refine_diff_density_min -0.334
_refine_diff_density_rms 0.057
_refine_ls_extinction_method none
_refine_ls_goodness_of_fit_ref 1.018
_refine_ls_hydrogen_treatment constr
_refine_ls_matrix_type full
_refine_ls_number_parameters 908
_refine_ls_number_reflns 15072
_refine_ls_number_restraints 0
_refine_ls_restrained_S_all 1.018
_refine_ls_R_factor_all 0.1256
_refine_ls_R_factor_gt 0.0592
_refine_ls_shift/su_max 0.008
_refine_ls_shift/su_mean 0.001
_refine_ls_structure_factor_coef Fsqd
_refine_ls_weighting_details 'calc w=1/[\s^2^(Fo^2^)+(0.1000P)^2^+0.0000P] where P=(Fo^2^+2Fc^2^)/3'
_refine_ls_weighting_scheme calc
_refine_ls_wR_factor_gt 0.1616
_refine_ls_wR_factor_ref 0.1901
_reflns_number_gt 8246
_reflns_number_total 15072
_reflns_threshold_expression >2sigma(I)
_cod_data_source_file c0ce00612b.txt
_cod_data_source_block 4
_cod_depositor_comments
;
The following automatic conversions were performed:
'_symmetry_cell_setting' value 'Monoclinic' changed to 'monoclinic'
according to '/home/saulius/struct/CIF-dictionaries/cif_core.dic'
dictionary named 'cif_core.dic' version 2.4.1 from 2010-06-29.

Automatic conversion script
Id: cif_fix_enum 1555 2011-01-17 13:19:09Z saulius 

The following automatic conversions were performed:

'_exptl_crystal_density_meas' value 'not measured' was changed to '?'
- the value is perceived as not measured.

Automatic conversion script
Id: cif_fix_values 3008 2015-01-20 13:52:24Z robertas 
;
_cod_original_sg_symbol_H-M P2(1)/c
_cod_database_code 7205673

loop_
_symmetry_equiv_pos_as_xyz
'x, y, z'
'-x, y+1/2, -z+1/2'
'-x, -y, -z'
'x, -y-1/2, z-1/2'

loop_
_atom_site_label
_atom_site_type_symbol
_atom_site_fract_x
_atom_site_fract_y
_atom_site_fract_z
_atom_site_U_iso_or_equiv
_atom_site_adp_type
_atom_site_occupancy
_atom_site_symmetry_multiplicity
_atom_site_calc_flag
_atom_site_refinement_flags
_atom_site_disorder_assembly
_atom_site_disorder_group
O1A O 0.18465(10) 0.16024(11) 0.25390(7) 0.0367(4) Uani 1 1 d . . .
N11A N 0.54194(12) 0.39678(14) 0.45452(9) 0.0329(5) Uani 1 1 d . . .
N21A N -0.21290(12) 0.33463(15) 0.06106(9) 0.0349(5) Uani 1 1 d . . .
C1A C 0.17694(14) 0.23967(16) 0.25550(10) 0.0273(6) Uani 1 1 d . . .
C10A C 0.24765(14) 0.29535(16) 0.29605(10) 0.0307(6) Uani 1 1 d . . .
H10A H 0.2386 0.3557 0.2986 0.037 Uiso 1 1 calc R . .
C11A C 0.32352(13) 0.26292(16) 0.32900(10) 0.0274(6) Uani 1 1 d . . .
H11A H 0.3304 0.2027 0.3244 0.033 Uiso 1 1 calc R . .
C12A C 0.39720(14) 0.31050(15) 0.37143(10) 0.0255(5) Uani 1 1 d . . .
C13A C 0.47343(14) 0.26946(17) 0.39876(11) 0.0324(6) Uani 1 1 d . . .
H13A H 0.4778 0.2107 0.3897 0.039 Uiso 1 1 calc R . .
C14A C 0.54321(15) 0.31434(17) 0.43926(11) 0.0340(6) Uani 1 1 d . . .
H14A H 0.5948 0.2850 0.4572 0.041 Uiso 1 1 calc R . .
C15A C 0.46818(15) 0.43615(17) 0.42883(11) 0.0375(7) Uani 1 1 d . . .
H15A H 0.4656 0.4947 0.4391 0.045 Uiso 1 1 calc R . .
C16A C 0.39575(15) 0.39597(16) 0.38826(11) 0.0358(6) Uani 1 1 d . . .
H16A H 0.3448 0.4264 0.3717 0.043 Uiso 1 1 calc R . .
C20A C 0.09688(14) 0.28320(17) 0.21728(10) 0.0300(6) Uani 1 1 d . . .
H20A H 0.0924 0.3444 0.2205 0.036 Uiso 1 1 calc R . .
C21A C 0.03101(13) 0.23863(16) 0.17844(10) 0.0275(6) Uani 1 1 d . . .
H21A H 0.0381 0.1775 0.1770 0.033 Uiso 1 1 calc R . .
C22A C -0.05175(14) 0.27370(16) 0.13730(10) 0.0269(5) Uani 1 1 d . . .
C23A C -0.11676(14) 0.21647(17) 0.10478(10) 0.0314(6) Uani 1 1 d . . .
H23A H -0.1074 0.1552 0.1078 0.038 Uiso 1 1 calc R . .
C24A C -0.19538(15) 0.24929(18) 0.06788(11) 0.0350(6) Uani 1 1 d . . .
H24A H -0.2391 0.2091 0.0463 0.042 Uiso 1 1 calc R . .
C25A C -0.14960(15) 0.38902(17) 0.09112(11) 0.0348(6) Uani 1 1 d . . .
H25A H -0.1605 0.4500 0.0860 0.042 Uiso 1 1 calc R . .
C26A C -0.06961(14) 0.36281(16) 0.12908(11) 0.0313(6) Uani 1 1 d . . .
H26A H -0.0271 0.4048 0.1494 0.038 Uiso 1 1 calc R . .
O1B O 0.60749(10) 0.15695(12) 0.21123(7) 0.0391(5) Uani 1 1 d . . .
N11B N 0.97714(13) 0.38960(14) 0.39815(9) 0.0385(6) Uani 1 1 d . . .
N21B N 0.21551(12) 0.34929(14) 0.02985(9) 0.0340(5) Uani 1 1 d . . .
C1B C 0.60410(14) 0.23707(17) 0.21271(10) 0.0304(6) Uani 1 1 d . . .
C10B C 0.67765(14) 0.29024(17) 0.25125(10) 0.0333(6) Uani 1 1 d . . .
H10B H 0.6722 0.3520 0.2501 0.040 Uiso 1 1 calc R . .
C11B C 0.75116(14) 0.25532(16) 0.28742(10) 0.0293(6) Uani 1 1 d . . .
H11B H 0.7542 0.1933 0.2888 0.035 Uiso 1 1 calc R . .
C12B C 0.82795(14) 0.30275(15) 0.32535(10) 0.0264(5) Uani 1 1 d . . .
C13B C 0.83295(15) 0.39318(17) 0.32800(11) 0.0360(6) Uani 1 1 d . . .
H13B H 0.7849 0.4273 0.3046 0.043 Uiso 1 1 calc R . .
C14B C 0.90701(15) 0.43335(17) 0.36424(12) 0.0394(7) Uani 1 1 d . . .
H14B H 0.9086 0.4954 0.3653 0.047 Uiso 1 1 calc R . .
C15B C 0.97290(15) 0.30250(17) 0.39604(11) 0.0352(6) Uani 1 1 d . . .
H15B H 1.0220 0.2702 0.4201 0.042 Uiso 1 1 calc R . .
C16B C 0.90064(14) 0.25689(16) 0.36052(10) 0.0308(6) Uani 1 1 d . . .
H16B H 0.9007 0.1948 0.3602 0.037 Uiso 1 1 calc R . .
C20B C 0.52597(14) 0.28419(17) 0.17517(10) 0.0320(6) Uani 1 1 d . . .
H20B H 0.5254 0.3462 0.1767 0.038 Uiso 1 1 calc R . .
C21B C 0.45670(14) 0.24214(17) 0.13942(10) 0.0299(6) Uani 1 1 d . . .
H21B H 0.4602 0.1803 0.1386 0.036 Uiso 1 1 calc R . .
C22B C 0.37471(13) 0.28101(16) 0.10079(10) 0.0260(5) Uani 1 1 d . . .
C23B C 0.30673(14) 0.22706(16) 0.07047(10) 0.0299(6) Uani 1 1 d . . .
H23B H 0.3133 0.1654 0.0730 0.036 Uiso 1 1 calc R . .
C24B C 0.22901(14) 0.26351(17) 0.03635(11) 0.0333(6) Uani 1 1 d . . .
H24B H 0.1830 0.2254 0.0166 0.040 Uiso 1 1 calc R . .
C25B C 0.28195(15) 0.40089(17) 0.05810(12) 0.0396(7) Uani 1 1 d . . .
H25B H 0.2738 0.4623 0.0535 0.047 Uiso 1 1 calc R . .
C26B C 0.36129(15) 0.37056(17) 0.09340(12) 0.0364(6) Uani 1 1 d . . .
H26B H 0.4062 0.4102 0.1124 0.044 Uiso 1 1 calc R . .
O1C O 0.57957(10) 0.14743(12) 0.08311(8) 0.0425(5) Uani 1 1 d . . .
N11C N 0.18196(13) 0.30593(15) -0.12740(9) 0.0381(6) Uani 1 1 d . . .
N21C N 0.93218(12) 0.41101(15) 0.25569(9) 0.0360(5) Uani 1 1 d . . .
C1C C 0.57167(14) 0.22609(17) 0.07575(10) 0.0307(6) Uani 1 1 d . . .
C10C C 0.49127(15) 0.26537(17) 0.03153(11) 0.0342(6) Uani 1 1 d . . .
H10C H 0.4894 0.3257 0.0229 0.041 Uiso 1 1 calc R . .
C11C C 0.42214(15) 0.21894(17) 0.00374(11) 0.0326(6) Uani 1 1 d . . .
H11C H 0.4261 0.1590 0.0136 0.039 Uiso 1 1 calc R . .
C12C C 0.34012(14) 0.25092(17) -0.04072(10) 0.0301(6) Uani 1 1 d . . .
C13C C 0.32507(16) 0.33649(17) -0.06022(11) 0.0373(6) Uani 1 1 d . . .
H13C H 0.3685 0.3782 -0.0443 0.045 Uiso 1 1 calc R . .
C14C C 0.24585(17) 0.3601(2) -0.10319(12) 0.0437(7) Uani 1 1 d . . .
H14C H 0.2367 0.4189 -0.1161 0.052 Uiso 1 1 calc R . .
C15C C 0.19699(15) 0.2234(2) -0.10847(11) 0.0392(7) Uani 1 1 d . . .
H15C H 0.1524 0.1831 -0.1251 0.047 Uiso 1 1 calc R . .
C16C C 0.27374(15) 0.19393(17) -0.06621(11) 0.0346(6) Uani 1 1 d . . .
H16C H 0.2811 0.1346 -0.0545 0.042 Uiso 1 1 calc R . .
C20C C 0.63983(14) 0.28773(16) 0.10980(10) 0.0307(6) Uani 1 1 d . . .
H20C H 0.6288 0.3487 0.1060 0.037 Uiso 1 1 calc R . .
C21C C 0.71618(14) 0.25983(16) 0.14564(10) 0.0290(6) Uani 1 1 d . . .
H21C H 0.7246 0.1985 0.1474 0.035 Uiso 1 1 calc R . .
C22C C 0.78920(14) 0.31361(16) 0.18289(10) 0.0267(5) Uani 1 1 d . . .
C23C C 0.78678(15) 0.40457(16) 0.18505(11) 0.0329(6) Uani 1 1 d . . .
H23C H 0.7364 0.4351 0.1616 0.039 Uiso 1 1 calc R . .
C24C C 0.85864(15) 0.44952(17) 0.22174(11) 0.0364(6) Uani 1 1 d . . .
H24C H 0.8559 0.5114 0.2230 0.044 Uiso 1 1 calc R . .
C25C C 0.93346(15) 0.32421(17) 0.25353(11) 0.0328(6) Uani 1 1 d . . .
H25C H 0.9846 0.2953 0.2776 0.039 Uiso 1 1 calc R . .
C26C C 0.86461(14) 0.27357(16) 0.21823(10) 0.0301(6) Uani 1 1 d . . .
H26C H 0.8692 0.2118 0.2183 0.036 Uiso 1 1 calc R . .
O1D O 0.15493(10) 0.15635(11) 0.13648(8) 0.0380(5) Uani 1 1 d . . .
N11D N -0.23663(12) 0.30228(14) -0.09083(9) 0.0344(5) Uani 1 1 d . . .
N21D N 0.51001(12) 0.42316(15) 0.28867(9) 0.0378(5) Uani 1 1 d . . .
C1D C 0.14732(14) 0.23347(16) 0.12282(10) 0.0297(6) Uani 1 1 d . . .
C10D C 0.06907(14) 0.26941(16) 0.07617(11) 0.0321(6) Uani 1 1 d . . .
H10D H 0.0643 0.3309 0.0707 0.038 Uiso 1 1 calc R . .
C11D C 0.00484(14) 0.21972(16) 0.04140(10) 0.0306(6) Uani 1 1 d . . .
H11D H 0.0124 0.1583 0.0467 0.037 Uiso 1 1 calc R . .
C12D C -0.07708(14) 0.25001(16) -0.00467(10) 0.0297(6) Uani 1 1 d . . .
C13D C -0.09629(15) 0.33740(16) -0.01888(11) 0.0339(6) Uani 1 1 d . . .
H13D H -0.0554 0.3812 0.0006 0.041 Uiso 1 1 calc R . .
C14D C -0.17533(15) 0.35978(18) -0.06161(11) 0.0361(6) Uani 1 1 d . . .
H14D H -0.1871 0.4199 -0.0710 0.043 Uiso 1 1 calc R . .
C15D C -0.21773(15) 0.21858(18) -0.07703(11) 0.0377(7) Uani 1 1 d . . .
H15D H -0.2600 0.1762 -0.0970 0.045 Uiso 1 1 calc R . .
C16D C -0.13999(16) 0.19001(17) -0.03515(11) 0.0358(6) Uani 1 1 d . . .
H16D H -0.1297 0.1294 -0.0273 0.043 Uiso 1 1 calc R . .
C20D C 0.21695(14) 0.29490(16) 0.15362(10) 0.0303(6) Uani 1 1 d . . .
H20D H 0.2063 0.3558 0.1470 0.036 Uiso 1 1 calc R . .
C21D C 0.29340(14) 0.26877(17) 0.18995(11) 0.0319(6) Uani 1 1 d . . .
H21D H 0.3018 0.2074 0.1950 0.038 Uiso 1 1 calc R . .
C22D C 0.36676(14) 0.32369(16) 0.22344(10) 0.0285(6) Uani 1 1 d . . .
C23D C 0.36481(15) 0.41469(17) 0.22062(11) 0.0343(6) Uani 1 1 d . . .
H23D H 0.3143 0.4445 0.1962 0.041 Uiso 1 1 calc R . .
C24D C 0.43670(15) 0.46066(18) 0.25354(12) 0.0388(7) Uani 1 1 d . . .
H24D H 0.4343 0.5226 0.2513 0.047 Uiso 1 1 calc R . .
C25D C 0.51192(16) 0.33647(19) 0.29187(11) 0.0398(7) Uani 1 1 d . . .
H25D H 0.5634 0.3087 0.3169 0.048 Uiso 1 1 calc R . .
C26D C 0.44252(15) 0.28493(18) 0.26054(11) 0.0365(6) Uani 1 1 d . . .
H26D H 0.4467 0.2232 0.2644 0.044 Uiso 1 1 calc R . .
O1E O 0.08917(11) 0.05668(14) 0.00197(8) 0.0511(6) Uani 1 1 d . . .
H1 H 0.0542 0.0656 -0.0416 0.077 Uiso 1 1 d R . .
O3E O 0.30912(10) -0.02983(12) -0.01855(7) 0.0408(5) Uani 1 1 d . . .
H2 H 0.3676 -0.0592 0.0054 0.061 Uiso 1 1 d R . .
O5E O 0.34792(11) 0.00555(14) 0.16521(8) 0.0510(5) Uani 1 1 d . . .
H3 H 0.4053 -0.0280 0.1841 0.076 Uiso 1 1 d R . .
C1E C 0.16860(15) 0.03407(16) 0.02314(11) 0.0336(6) Uani 1 1 d . . .
C2E C 0.19896(14) 0.01438(16) -0.01048(11) 0.0336(6) Uani 1 1 d . . .
H2E H 0.1643 0.0178 -0.0506 0.040 Uiso 1 1 calc R . .
C3E C 0.28120(15) -0.01043(16) 0.01590(11) 0.0319(6) Uani 1 1 d . . .
C4E C 0.33320(15) -0.01440(17) 0.07468(11) 0.0343(6) Uani 1 1 d . . .
H4E H 0.3896 -0.0303 0.0924 0.041 Uiso 1 1 calc R . .
C5E C 0.30021(15) 0.00556(16) 0.10697(11) 0.0347(6) Uani 1 1 d . . .
C6E C 0.21877(15) 0.02931(16) 0.08179(11) 0.0339(6) Uani 1 1 d . . .
H6E H 0.1971 0.0423 0.1043 0.041 Uiso 1 1 calc R . .
O1F O -0.02930(10) 0.62441(11) 0.19648(7) 0.0334(4) Uani 1 1 d . . .
H4 H -0.0800 0.6466 0.1740 0.050 Uiso 1 1 d R . .
O3F O 0.18015(10) 0.48728(11) 0.18287(8) 0.0381(5) Uani 1 1 d . . .
H5 H 0.2150 0.5042 0.2206 0.057 Uiso 1 1 d R . .
O5F O -0.07130(10) 0.55918(11) 0.01532(7) 0.0338(4) Uani 1 1 d . . .
H6 H -0.1181 0.5861 0.0025 0.051 Uiso 1 1 d R . .
C1F C -0.00410(13) 0.59038(15) 0.16335(10) 0.0259(5) Uani 1 1 d . . .
C2F C 0.07400(14) 0.55402(15) 0.19029(11) 0.0285(6) Uani 1 1 d . . .
H2F H 0.1080 0.5522 0.2305 0.034 Uiso 1 1 calc R . .
C3F C 0.10227(14) 0.52007(15) 0.15792(11) 0.0276(6) Uani 1 1 d . . .
C4F C 0.05307(14) 0.52006(15) 0.09971(10) 0.0280(6) Uani 1 1 d . . .
H4F H 0.0721 0.4948 0.0780 0.034 Uiso 1 1 calc R . .
C5F C -0.02472(14) 0.55741(15) 0.07322(10) 0.0269(5) Uani 1 1 d . . .
C6F C -0.05431(13) 0.59308(14) 0.10450(10) 0.0262(5) Uani 1 1 d . . .
H6F H -0.1077 0.6187 0.0860 0.031 Uiso 1 1 calc R . .
O1G O 0.63709(10) 0.07503(12) 0.51697(7) 0.0400(5) Uani 1 1 d . . .
H7 H 0.6903 0.1131 0.5310 0.060 Uiso 1 1 d R . .
O3G O 0.39103(10) -0.00400(12) 0.34560(7) 0.0402(5) Uani 1 1 d . . .
H8 H 0.3538 0.0162 0.3022 0.060 Uiso 1 1 d R . .
O5G O 0.60610(10) 0.13361(12) 0.33842(7) 0.0362(4) Uani 1 1 d . . .
H9 H 0.6552 0.1554 0.3607 0.054 Uiso 1 1 d R . .
C1G C 0.59305(14) 0.07157(16) 0.45909(11) 0.0292(6) Uani 1 1 d . . .
C2G C 0.51513(15) 0.03407(16) 0.43103(11) 0.0315(6) Uani 1 1 d . . .
H2G H 0.4938 0.0104 0.4518 0.038 Uiso 1 1 calc R . .
C3G C 0.46886(14) 0.03169(15) 0.37228(11) 0.0302(6) Uani 1 1 d . . .
C4G C 0.49991(14) 0.06422(15) 0.34131(11) 0.0288(6) Uani 1 1 d . . .
H4G H 0.4682 0.0611 0.3011 0.035 Uiso 1 1 calc R . .
C5G C 0.57793(14) 0.10128(15) 0.37016(10) 0.0277(6) Uani 1 1 d . . .
C6G C 0.62503(14) 0.10570(15) 0.42901(10) 0.0286(6) Uani 1 1 d . . .
H6G H 0.6783 0.1317 0.4484 0.034 Uiso 1 1 calc R . .
O1W O 0.30119(11) 0.05552(11) 0.23890(8) 0.0404(5) Uiso 1 1 d . . .
O2W O 0.22032(12) 0.52714(13) 0.35936(9) 0.0524(5) Uiso 1 1 d . . .
O3W O 0.27544(11) 0.54378(12) 0.28817(8) 0.0458(5) Uiso 1 1 d . . .
O4W O 0.05129(11) 0.54165(12) 0.30778(8) 0.0452(5) Uiso 1 1 d . . .

loop_
_atom_site_aniso_label
_atom_site_aniso_U_11
_atom_site_aniso_U_22
_atom_site_aniso_U_33
_atom_site_aniso_U_23
_atom_site_aniso_U_13
_atom_site_aniso_U_12
O1A 0.0296(9) 0.0336(10) 0.0382(11) -0.0005(8) 0.0128(9) -0.0008(8)
N11A 0.0238(11) 0.0390(13) 0.0317(13) -0.0012(10) 0.0124(10) -0.0073(9)
N21A 0.0257(11) 0.0463(14) 0.0302(13) 0.0054(10) 0.0135(10) -0.0004(10)
C1A 0.0238(12) 0.0344(15) 0.0229(14) 0.0009(11) 0.0122(11) -0.0016(10)
C10A 0.0266(13) 0.0334(14) 0.0291(15) 0.0003(11) 0.0133(12) -0.0017(11)
C11A 0.0256(13) 0.0289(13) 0.0274(14) -0.0016(11) 0.0140(12) -0.0013(10)
C12A 0.0244(12) 0.0303(13) 0.0224(13) -0.0004(10) 0.0131(11) -0.0047(10)
C13A 0.0253(13) 0.0362(15) 0.0338(15) -0.0022(12) 0.0148(12) -0.0010(11)
C14A 0.0219(12) 0.0408(16) 0.0383(16) -0.0011(12) 0.0157(12) 0.0010(11)
C15A 0.0337(14) 0.0303(14) 0.0406(17) -0.0030(12) 0.0151(13) -0.0046(11)
C16A 0.0279(13) 0.0324(15) 0.0374(16) 0.0046(12) 0.0114(12) 0.0029(11)
C20A 0.0254(13) 0.0329(14) 0.0298(15) -0.0005(11) 0.0138(12) 0.0002(11)
C21A 0.0231(12) 0.0305(13) 0.0284(14) 0.0011(11) 0.0137(11) -0.0011(10)
C22A 0.0232(12) 0.0328(14) 0.0246(14) 0.0015(11) 0.0129(11) -0.0008(10)
C23A 0.0299(13) 0.0331(14) 0.0276(14) -0.0041(11) 0.0134(12) -0.0043(11)
C24A 0.0256(13) 0.0419(16) 0.0289(15) -0.0023(12) 0.0092(12) -0.0061(11)
C25A 0.0271(13) 0.0370(15) 0.0405(16) 0.0063(12) 0.0185(13) 0.0007(11)
C26A 0.0246(12) 0.0325(14) 0.0331(15) 0.0026(11) 0.0132(12) -0.0031(10)
O1B 0.0271(9) 0.0381(11) 0.0425(12) 0.0025(9) 0.0126(9) 0.0019(8)
N11B 0.0294(12) 0.0388(13) 0.0415(14) -0.0052(11) 0.0156(11) -0.0039(10)
N21B 0.0233(11) 0.0402(13) 0.0324(13) -0.0014(10) 0.0111(10) 0.0002(9)
C1B 0.0243(13) 0.0374(15) 0.0282(15) 0.0022(11) 0.0133(12) 0.0007(11)
C10B 0.0274(13) 0.0363(15) 0.0324(15) 0.0001(12) 0.0139(12) 0.0004(11)
C11B 0.0281(13) 0.0328(14) 0.0267(14) 0.0006(11) 0.0148(12) -0.0013(11)
C12B 0.0225(12) 0.0317(14) 0.0256(14) -0.0014(11) 0.0134(11) 0.0013(10)
C13B 0.0261(13) 0.0338(15) 0.0413(17) 0.0037(12) 0.0140(13) 0.0050(11)
C14B 0.0334(15) 0.0301(14) 0.0484(18) 0.0000(13) 0.0181(14) 0.0026(12)
C15B 0.0234(13) 0.0387(16) 0.0347(16) 0.0005(12) 0.0101(12) 0.0039(11)
C16B 0.0291(13) 0.0311(14) 0.0291(15) -0.0027(11) 0.0139(12) 0.0024(11)
C20B 0.0251(13) 0.0356(14) 0.0310(15) 0.0004(12) 0.0125(12) 0.0018(11)
C21B 0.0241(13) 0.0347(14) 0.0325(15) 0.0020(11) 0.0166(12) 0.0019(11)
C22B 0.0212(12) 0.0321(14) 0.0228(13) -0.0020(11) 0.0107(11) -0.0002(10)
C23B 0.0259(13) 0.0307(14) 0.0311(15) -0.0025(11) 0.0143(12) -0.0019(10)
C24B 0.0236(13) 0.0388(15) 0.0343(16) -0.0052(12) 0.0137(12) -0.0052(11)
C25B 0.0325(14) 0.0293(14) 0.0501(18) 0.0007(13) 0.0180(14) 0.0010(11)
C26B 0.0221(13) 0.0345(15) 0.0433(17) -0.0018(12) 0.0117(12) -0.0040(11)
O1C 0.0339(10) 0.0344(11) 0.0443(12) 0.0016(9) 0.0116(9) -0.0002(8)
N11C 0.0300(12) 0.0508(15) 0.0344(13) -0.0013(11) 0.0180(11) 0.0078(11)
N21C 0.0291(11) 0.0426(14) 0.0348(13) -0.0028(11) 0.0164(10) -0.0051(10)
C1C 0.0276(13) 0.0369(15) 0.0276(15) -0.0003(12) 0.0149(12) -0.0020(11)
C10C 0.0297(14) 0.0347(14) 0.0344(15) 0.0017(12) 0.0149(12) 0.0001(11)
C11C 0.0311(14) 0.0376(15) 0.0318(15) 0.0000(12) 0.0188(12) 0.0014(11)
C12C 0.0265(13) 0.0388(15) 0.0271(14) -0.0005(11) 0.0159(12) 0.0025(11)
C13C 0.0320(14) 0.0376(16) 0.0399(17) -0.0025(13) 0.0181(13) 0.0012(12)
C14C 0.0406(16) 0.0460(17) 0.0441(18) 0.0013(14) 0.0227(15) 0.0121(13)
C15C 0.0265(14) 0.0565(19) 0.0350(16) -0.0017(14) 0.0169(13) -0.0002(13)
C16C 0.0316(14) 0.0397(15) 0.0326(16) 0.0038(12) 0.0174(13) 0.0022(12)
C20C 0.0281(13) 0.0309(14) 0.0292(14) 0.0021(11) 0.0131(12) -0.0007(11)
C21C 0.0285(13) 0.0326(14) 0.0296(15) 0.0009(11) 0.0180(12) 0.0003(11)
C22C 0.0242(12) 0.0344(14) 0.0239(14) 0.0012(11) 0.0147(11) 0.0002(10)
C23C 0.0267(13) 0.0362(15) 0.0342(15) 0.0048(12) 0.0156(12) 0.0064(11)
C24C 0.0322(14) 0.0309(14) 0.0440(17) -0.0039(12) 0.0195(13) -0.0025(11)
C25C 0.0255(13) 0.0427(16) 0.0294(15) 0.0047(12) 0.0143(12) 0.0053(11)
C26C 0.0276(13) 0.0293(13) 0.0342(15) 0.0018(11) 0.0173(12) 0.0017(11)
O1D 0.0347(10) 0.0317(10) 0.0425(12) -0.0001(9) 0.0177(9) 0.0012(8)
N11D 0.0245(11) 0.0441(14) 0.0341(13) -0.0043(10) 0.0156(10) -0.0026(10)
N21D 0.0268(11) 0.0503(15) 0.0320(13) -0.0024(11) 0.0131(10) -0.0035(10)
C1D 0.0294(13) 0.0317(15) 0.0297(15) -0.0038(11) 0.0172(12) 0.0012(11)
C10D 0.0287(13) 0.0282(13) 0.0379(16) 0.0005(12) 0.0172(12) 0.0014(11)
C11D 0.0330(14) 0.0246(13) 0.0341(15) 0.0001(11) 0.0182(12) -0.0003(11)
C12D 0.0292(13) 0.0342(14) 0.0280(14) -0.0027(11) 0.0171(12) -0.0021(11)
C13D 0.0294(14) 0.0313(14) 0.0393(16) -0.0043(12) 0.0175(13) -0.0054(11)
C14D 0.0287(14) 0.0359(15) 0.0430(17) -0.0009(12) 0.0189(13) 0.0031(11)
C15D 0.0311(14) 0.0437(17) 0.0346(16) -0.0079(13) 0.0155(13) -0.0118(12)
C16D 0.0394(15) 0.0320(14) 0.0316(16) -0.0014(12) 0.0165(13) -0.0058(12)
C20D 0.0277(13) 0.0287(13) 0.0332(15) -0.0046(11) 0.0157(12) -0.0001(10)
C21D 0.0286(13) 0.0330(14) 0.0349(15) 0.0000(12) 0.0178(12) -0.0004(11)
C22D 0.0239(12) 0.0379(14) 0.0250(14) 0.0005(11) 0.0142(11) 0.0001(11)
C23D 0.0282(13) 0.0376(15) 0.0332(15) -0.0021(12) 0.0142(12) 0.0014(11)
C24D 0.0342(15) 0.0362(15) 0.0443(17) -0.0039(13) 0.0203(14) -0.0018(12)
C25D 0.0262(14) 0.0512(18) 0.0334(16) 0.0077(13) 0.0107(12) 0.0051(12)
C26D 0.0330(14) 0.0372(15) 0.0344(16) 0.0066(12) 0.0152(13) 0.0033(12)
O1E 0.0276(10) 0.0798(15) 0.0433(12) 0.0058(11) 0.0176(9) 0.0113(10)
O3E 0.0316(10) 0.0564(12) 0.0327(11) 0.0041(9) 0.0164(9) 0.0131(9)
O5E 0.0365(11) 0.0807(15) 0.0299(12) 0.0062(10) 0.0142(9) 0.0206(10)
C1E 0.0273(13) 0.0300(14) 0.0421(17) 0.0020(12) 0.0179(13) 0.0017(11)
C2E 0.0253(13) 0.0356(15) 0.0308(15) 0.0058(12) 0.0093(12) 0.0041(11)
C3E 0.0331(14) 0.0315(14) 0.0348(16) 0.0029(12) 0.0208(13) 0.0042(11)
C4E 0.0252(13) 0.0410(15) 0.0319(16) 0.0030(12) 0.0125(12) 0.0074(11)
C5E 0.0315(14) 0.0334(15) 0.0323(16) 0.0020(12) 0.0129(13) 0.0060(11)
C6E 0.0302(14) 0.0370(15) 0.0359(16) 0.0019(12) 0.0189(13) 0.0023(11)
O1F 0.0246(9) 0.0441(11) 0.0313(10) 0.0006(8) 0.0150(8) 0.0084(8)
O3F 0.0231(9) 0.0432(11) 0.0404(11) -0.0033(9) 0.0123(8) 0.0083(8)
O5F 0.0246(9) 0.0411(10) 0.0311(11) 0.0002(8) 0.0122(8) 0.0074(8)
C1F 0.0230(12) 0.0235(12) 0.0315(15) -0.0012(10) 0.0150(11) -0.0018(10)
C2F 0.0211(12) 0.0290(13) 0.0277(14) 0.0001(11) 0.0082(11) -0.0015(10)
C3F 0.0208(12) 0.0239(12) 0.0342(15) 0.0005(11) 0.0126(11) 0.0013(10)
C4F 0.0246(12) 0.0269(13) 0.0350(16) -0.0026(11) 0.0177(12) 0.0016(10)
C5F 0.0242(12) 0.0262(13) 0.0269(14) -0.0001(10) 0.0116(11) -0.0025(10)
C6F 0.0190(11) 0.0232(12) 0.0344(15) 0.0003(11) 0.0132(11) 0.0013(9)
O1G 0.0328(10) 0.0545(12) 0.0266(10) -0.0025(9) 0.0121(8) -0.0075(9)
O3G 0.0284(9) 0.0469(11) 0.0365(11) 0.0001(9) 0.0119(9) -0.0127(8)
O5G 0.0267(9) 0.0489(11) 0.0319(10) 0.0006(8) 0.0153(8) -0.0050(8)
C1G 0.0262(12) 0.0294(13) 0.0298(15) -0.0001(11) 0.0138(12) 0.0024(10)
C2G 0.0294(13) 0.0324(14) 0.0325(15) 0.0025(11) 0.0167(12) -0.0010(11)
C3G 0.0256(13) 0.0279(13) 0.0349(16) -0.0005(11) 0.0149(12) -0.0020(10)
C4G 0.0252(12) 0.0296(13) 0.0251(14) -0.0020(11) 0.0095(11) 0.0012(10)
C5G 0.0253(12) 0.0291(13) 0.0299(15) 0.0014(11) 0.0159(12) 0.0024(10)
C6G 0.0193(12) 0.0295(13) 0.0305(15) -0.0020(11) 0.0092(11) -0.0005(10)

loop_
_atom_type_symbol
_atom_type_description
_atom_type_scat_dispersion_real
_atom_type_scat_dispersion_imag
_atom_type_scat_source
C C 0.0033 0.0016 'International Tables Vol C Tables 4.2.6.8 and 6.1.1.4'
H H 0.0000 0.0000 'International Tables Vol C Tables 4.2.6.8 and 6.1.1.4'
N N 0.0061 0.0033 'International Tables Vol C Tables 4.2.6.8 and 6.1.1.4'
O O 0.0106 0.0060 'International Tables Vol C Tables 4.2.6.8 and 6.1.1.4'

loop_
_geom_angle_atom_site_label_1
_geom_angle_atom_site_label_2
_geom_angle_atom_site_label_3
_geom_angle
_geom_angle_site_symmetry_1
_geom_angle_site_symmetry_3
_geom_angle_publ_flag
C14A N11A C15A 116.8(2) . . ?
C25A N21A C24A 116.5(2) . . ?
O1A C1A C20A 121.3(2) . . ?
O1A C1A C10A 121.2(2) . . ?
C20A C1A C10A 117.5(2) . . ?
C11A C10A C1A 121.7(2) . . ?
C11A C10A H10A 119.2 . . ?
C1A C10A H10A 119.2 . . ?
C10A C11A C12A 126.6(2) . . ?
C10A C11A H11A 116.7 . . ?
C12A C11A H11A 116.7 . . ?
C13A C12A C16A 116.6(2) . . ?
C13A C12A C11A 119.7(2) . . ?
C16A C12A C11A 123.6(2) . . ?
C14A C13A C12A 119.7(2) . . ?
C14A C13A H13A 120.1 . . ?
C12A C13A H13A 120.1 . . ?
N11A C14A C13A 123.6(2) . . ?
N11A C14A H14A 118.2 . . ?
C13A C14A H14A 118.2 . . ?
N11A C15A C16A 123.2(2) . . ?
N11A C15A H15A 118.4 . . ?
C16A C15A H15A 118.4 . . ?
C15A C16A C12A 120.0(2) . . ?
C15A C16A H16A 120.0 . . ?
C12A C16A H16A 120.0 . . ?
C21A C20A C1A 121.4(2) . . ?
C21A C20A H20A 119.3 . . ?
C1A C20A H20A 119.3 . . ?
C20A C21A C22A 127.1(2) . . ?
C20A C21A H21A 116.4 . . ?
C22A C21A H21A 116.4 . . ?
C23A C22A C26A 117.0(2) . . ?
C23A C22A C21A 119.5(2) . . ?
C26A C22A C21A 123.5(2) . . ?
C24A C23A C22A 119.6(2) . . ?
C24A C23A H23A 120.2 . . ?
C22A C23A H23A 120.2 . . ?
N21A C24A C23A 123.4(2) . . ?
N21A C24A H24A 118.3 . . ?
C23A C24A H24A 118.3 . . ?
N21A C25A C26A 124.4(2) . . ?
N21A C25A H25A 117.8 . . ?
C26A C25A H25A 117.8 . . ?
C25A C26A C22A 119.1(2) . . ?
C25A C26A H26A 120.5 . . ?
C22A C26A H26A 120.5 . . ?
C15B N11B C14B 117.1(2) . . ?
C24B N21B C25B 116.6(2) . . ?
O1B C1B C10B 121.8(2) . . ?
O1B C1B C20B 121.0(2) . . ?
C10B C1B C20B 117.2(2) . . ?
C11B C10B C1B 122.7(2) . . ?
C11B C10B H10B 118.6 . . ?
C1B C10B H10B 118.6 . . ?
C10B C11B C12B 126.5(2) . . ?
C10B C11B H11B 116.7 . . ?
C12B C11B H11B 116.7 . . ?
C13B C12B C16B 116.9(2) . . ?
C13B C12B C11B 123.2(2) . . ?
C16B C12B C11B 119.9(2) . . ?
C14B C13B C12B 120.1(2) . . ?
C14B C13B H13B 119.9 . . ?
C12B C13B H13B 119.9 . . ?
N11B C14B C13B 123.3(2) . . ?
N11B C14B H14B 118.4 . . ?
C13B C14B H14B 118.4 . . ?
N11B C15B C16B 123.3(2) . . ?
N11B C15B H15B 118.3 . . ?
C16B C15B H15B 118.3 . . ?
C15B C16B C12B 119.4(2) . . ?
C15B C16B H16B 120.3 . . ?
C12B C16B H16B 120.3 . . ?
C21B C20B C1B 121.5(2) . . ?
C21B C20B H20B 119.2 . . ?
C1B C20B H20B 119.2 . . ?
C20B C21B C22B 126.9(2) . . ?
C20B C21B H21B 116.5 . . ?
C22B C21B H21B 116.5 . . ?
C23B C22B C26B 117.3(2) . . ?
C23B C22B C21B 119.5(2) . . ?
C26B C22B C21B 123.2(2) . . ?
C22B C23B C24B 119.6(2) . . ?
C22B C23B H23B 120.2 . . ?
C24B C23B H23B 120.2 . . ?
N21B C24B C23B 123.3(2) . . ?
N21B C24B H24B 118.3 . . ?
C23B C24B H24B 118.3 . . ?
N21B C25B C26B 124.1(2) . . ?
N21B C25B H25B 118.0 . . ?
C26B C25B H25B 118.0 . . ?
C25B C26B C22B 119.0(2) . . ?
C25B C26B H26B 120.5 . . ?
C22B C26B H26B 120.5 . . ?
C14C N11C C15C 116.5(2) . . ?
C25C N21C C24C 116.4(2) . . ?
O1C C1C C20C 122.6(2) . . ?
O1C C1C C10C 121.3(2) . . ?
C20C C1C C10C 116.2(2) . . ?
C11C C10C C1C 122.2(2) . . ?
C11C C10C H10C 118.9 . . ?
C1C C10C H10C 118.9 . . ?
C10C C11C C12C 126.6(2) . . ?
C10C C11C H11C 116.7 . . ?
C12C C11C H11C 116.7 . . ?
C16C C12C C13C 117.0(2) . . ?
C16C C12C C11C 119.8(2) . . ?
C13C C12C C11C 123.2(2) . . ?
C14C C13C C12C 119.0(3) . . ?
C14C C13C H13C 120.5 . . ?
C12C C13C H13C 120.5 . . ?
N11C C14C C13C 124.2(3) . . ?
N11C C14C H14C 117.9 . . ?
C13C C14C H14C 117.9 . . ?
N11C C15C C16C 123.4(3) . . ?
N11C C15C H15C 118.3 . . ?
C16C C15C H15C 118.3 . . ?
C15C C16C C12C 119.9(3) . . ?
C15C C16C H16C 120.0 . . ?
C12C C16C H16C 120.0 . . ?
C21C C20C C1C 121.3(2) . . ?
C21C C20C H20C 119.4 . . ?
C1C C20C H20C 119.4 . . ?
C20C C21C C22C 127.0(2) . . ?
C20C C21C H21C 116.5 . . ?
C22C C21C H21C 116.5 . . ?
C26C C22C C23C 117.3(2) . . ?
C26C C22C C21C 119.5(2) . . ?
C23C C22C C21C 123.3(2) . . ?
C24C C23C C22C 119.1(2) . . ?
C24C C23C H23C 120.5 . . ?
C22C C23C H23C 120.5 . . ?
N21C C24C C23C 123.9(2) . . ?
N21C C24C H24C 118.1 . . ?
C23C C24C H24C 118.1 . . ?
N21C C25C C26C 123.9(2) . . ?
N21C C25C H25C 118.1 . . ?
C26C C25C H25C 118.1 . . ?
C25C C26C C22C 119.5(2) . . ?
C25C C26C H26C 120.2 . . ?
C22C C26C H26C 120.2 . . ?
C15D N11D C14D 116.3(2) . . ?
C25D N21D C24D 117.3(2) . . ?
O1D C1D C10D 122.1(2) . . ?
O1D C1D C20D 121.0(2) . . ?
C10D C1D C20D 116.9(2) . . ?
C11D C10D C1D 122.7(2) . . ?
C11D C10D H10D 118.6 . . ?
C1D C10D H10D 118.6 . . ?
C10D C11D C12D 126.6(2) . . ?
C10D C11D H11D 116.7 . . ?
C12D C11D H11D 116.7 . . ?
C16D C12D C13D 117.0(2) . . ?
C16D C12D C11D 119.8(2) . . ?
C13D C12D C11D 123.2(2) . . ?
C14D C13D C12D 119.1(2) . . ?
C14D C13D H13D 120.4 . . ?
C12D C13D H13D 120.4 . . ?
N11D C14D C13D 124.2(2) . . ?
N11D C14D H14D 117.9 . . ?
C13D C14D H14D 117.9 . . ?
N11D C15D C16D 123.5(2) . . ?
N11D C15D H15D 118.3 . . ?
C16D C15D H15D 118.3 . . ?
C15D C16D C12D 119.9(2) . . ?
C15D C16D H16D 120.1 . . ?
C12D C16D H16D 120.1 . . ?
C21D C20D C1D 122.7(2) . . ?
C21D C20D H20D 118.7 . . ?
C1D C20D H20D 118.7 . . ?
C20D C21D C22D 127.3(2) . . ?
C20D C21D H21D 116.3 . . ?
C22D C21D H21D 116.3 . . ?
C26D C22D C23D 117.1(2) . . ?
C26D C22D C21D 119.6(2) . . ?
C23D C22D C21D 123.3(2) . . ?
C24D C23D C22D 119.2(2) . . ?
C24D C23D H23D 120.4 . . ?
C22D C23D H23D 120.4 . . ?
N21D C24D C23D 123.7(3) . . ?
N21D C24D H24D 118.2 . . ?
C23D C24D H24D 118.2 . . ?
N21D C25D C26D 123.0(2) . . ?
N21D C25D H25D 118.5 . . ?
C26D C25D H25D 118.5 . . ?
C25D C26D C22D 119.7(2) . . ?
C25D C26D H26D 120.1 . . ?
C22D C26D H26D 120.1 . . ?
C1E O1E H1 114.1 . . ?
C3E O3E H2 109.7 . . ?
C5E O5E H3 115.9 . . ?
O1E C1E C2E 123.5(2) . . ?
O1E C1E C6E 115.3(2) . . ?
C2E C1E C6E 121.1(2) . . ?
C1E C2E C3E 118.5(2) . . ?
C1E C2E H2E 120.7 . . ?
C3E C2E H2E 120.7 . . ?
O3E C3E C4E 121.5(2) . . ?
O3E C3E C2E 117.1(2) . . ?
C4E C3E C2E 121.5(2) . . ?
C3E C4E C5E 118.2(2) . . ?
C3E C4E H4E 120.9 . . ?
C5E C4E H4E 120.9 . . ?
O5E C5E C6E 116.8(2) . . ?
O5E C5E C4E 121.8(2) . . ?
C6E C5E C4E 121.3(2) . . ?
C5E C6E C1E 119.3(2) . . ?
C5E C6E H6E 120.4 . . ?
C1E C6E H6E 120.4 . . ?
C1F O1F H4 108.7 . . ?
C3F O3F H5 113.3 . . ?
C5F O5F H6 111.4 . . ?
O1F C1F C2F 117.8(2) . . ?
O1F C1F C6F 121.6(2) . . ?
C2F C1F C6F 120.7(2) . . ?
C1F C2F C3F 119.4(2) . . ?
C1F C2F H2F 120.3 . . ?
C3F C2F H2F 120.3 . . ?
O3F C3F C4F 117.9(2) . . ?
O3F C3F C2F 121.1(2) . . ?
C4F C3F C2F 121.1(2) . . ?
C3F C4F C5F 119.0(2) . . ?
C3F C4F H4F 120.5 . . ?
C5F C4F H4F 120.5 . . ?
O5F C5F C4F 117.9(2) . . ?
O5F C5F C6F 120.9(2) . . ?
C4F C5F C6F 121.2(2) . . ?
C1F C6F C5F 118.6(2) . . ?
C1F C6F H6F 120.7 . . ?
C5F C6F H6F 120.7 . . ?
C1G O1G H7 108.4 . . ?
C3G O3G H8 111.3 . . ?
C5G O5G H9 109.5 . . ?
O1G C1G C2G 118.2(2) . . ?
O1G C1G C6G 121.0(2) . . ?
C2G C1G C6G 120.8(2) . . ?
C3G C2G C1G 119.0(2) . . ?
C3G C2G H2G 120.5 . . ?
C1G C2G H2G 120.5 . . ?
O3G C3G C2G 117.7(2) . . ?
O3G C3G C4G 121.0(2) . . ?
C2G C3G C4G 121.3(2) . . ?
C5G C4G C3G 118.8(2) . . ?
C5G C4G H4G 120.6 . . ?
C3G C4G H4G 120.6 . . ?
O5G C5G C4G 117.3(2) . . ?
O5G C5G C6G 121.7(2) . . ?
C4G C5G C6G 121.1(2) . . ?
C5G C6G C1G 119.1(2) . . ?
C5G C6G H6G 120.5 . . ?
C1G C6G H6G 120.5 . . ?

loop_
_geom_bond_atom_site_label_1
_geom_bond_atom_site_label_2
_geom_bond_distance
_geom_bond_site_symmetry_2
_geom_bond_publ_flag
O1A C1A 1.229(3) . ?
N11A C14A 1.337(3) . ?
N11A C15A 1.339(3) . ?
N21A C25A 1.333(3) . ?
N21A C24A 1.337(3) . ?
C1A C20A 1.477(3) . ?
C1A C10A 1.482(3) . ?
C10A C11A 1.332(3) . ?
C10A H10A 0.9500 . ?
C11A C12A 1.460(3) . ?
C11A H11A 0.9500 . ?
C12A C13A 1.386(3) . ?
C12A C16A 1.397(3) . ?
C13A C14A 1.384(3) . ?
C13A H13A 0.9500 . ?
C14A H14A 0.9500 . ?
C15A C16A 1.378(3) . ?
C15A H15A 0.9500 . ?
C16A H16A 0.9500 . ?
C20A C21A 1.328(3) . ?
C20A H20A 0.9500 . ?
C21A C22A 1.473(3) . ?
C21A H21A 0.9500 . ?
C22A C23A 1.389(3) . ?
C22A C26A 1.395(3) . ?
C23A C24A 1.385(3) . ?
C23A H23A 0.9500 . ?
C24A H24A 0.9500 . ?
C25A C26A 1.375(3) . ?
C25A H25A 0.9500 . ?
C26A H26A 0.9500 . ?
O1B C1B 1.230(3) . ?
N11B C15B 1.335(3) . ?
N11B C14B 1.337(3) . ?
N21B C24B 1.332(3) . ?
N21B C25B 1.338(3) . ?
C1B C10B 1.476(3) . ?
C1B C20B 1.476(3) . ?
C10B C11B 1.328(3) . ?
C10B H10B 0.9500 . ?
C11B C12B 1.464(3) . ?
C11B H11B 0.9500 . ?
C12B C13B 1.387(3) . ?
C12B C16B 1.389(3) . ?
C13B C14B 1.370(3) . ?
C13B H13B 0.9500 . ?
C14B H14B 0.9500 . ?
C15B C16B 1.384(3) . ?
C15B H15B 0.9500 . ?
C16B H16B 0.9500 . ?
C20B C21B 1.323(3) . ?
C20B H20B 0.9500 . ?
C21B C22B 1.473(3) . ?
C21B H21B 0.9500 . ?
C22B C23B 1.383(3) . ?
C22B C26B 1.389(3) . ?
C23B C24B 1.385(3) . ?
C23B H23B 0.9500 . ?
C24B H24B 0.9500 . ?
C25B C26B 1.376(3) . ?
C25B H25B 0.9500 . ?
C26B H26B 0.9500 . ?
O1C C1C 1.217(3) . ?
N11C C14C 1.326(3) . ?
N11C C15C 1.340(3) . ?
N21C C25C 1.331(3) . ?
N21C C24C 1.342(3) . ?
C1C C20C 1.472(3) . ?
C1C C10C 1.489(3) . ?
C10C C11C 1.328(3) . ?
C10C H10C 0.9500 . ?
C11C C12C 1.469(3) . ?
C11C H11C 0.9500 . ?
C12C C16C 1.385(3) . ?
C12C C13C 1.388(4) . ?
C13C C14C 1.386(4) . ?
C13C H13C 0.9500 . ?
C14C H14C 0.9500 . ?
C15C C16C 1.377(3) . ?
C15C H15C 0.9500 . ?
C16C H16C 0.9500 . ?
C20C C21C 1.325(3) . ?
C20C H20C 0.9500 . ?
C21C C22C 1.468(3) . ?
C21C H21C 0.9500 . ?
C22C C26C 1.382(3) . ?
C22C C23C 1.395(3) . ?
C23C C24C 1.380(3) . ?
C23C H23C 0.9500 . ?
C24C H24C 0.9500 . ?
C25C C26C 1.385(3) . ?
C25C H25C 0.9500 . ?
C26C H26C 0.9500 . ?
O1D C1D 1.225(3) . ?
N11D C15D 1.331(3) . ?
N11D C14D 1.339(3) . ?
N21D C25D 1.329(3) . ?
N21D C24D 1.337(3) . ?
C1D C10D 1.466(3) . ?
C1D C20D 1.475(3) . ?
C10D C11D 1.324(3) . ?
C10D H10D 0.9500 . ?
C11D C12D 1.472(3) . ?
C11D H11D 0.9500 . ?
C12D C16D 1.386(3) . ?
C12D C13D 1.388(3) . ?
C13D C14D 1.377(3) . ?
C13D H13D 0.9500 . ?
C14D H14D 0.9500 . ?
C15D C16D 1.381(3) . ?
C15D H15D 0.9500 . ?
C16D H16D 0.9500 . ?
C20D C21D 1.320(3) . ?
C20D H20D 0.9500 . ?
C21D C22D 1.466(3) . ?
C21D H21D 0.9500 . ?
C22D C26D 1.386(3) . ?
C22D C23D 1.394(4) . ?
C23D C24D 1.372(3) . ?
C23D H23D 0.9500 . ?
C24D H24D 0.9500 . ?
C25D C26D 1.382(3) . ?
C25D H25D 0.9500 . ?
C26D H26D 0.9500 . ?
O1E C1E 1.354(3) . ?
O1E H1 1.0363 . ?
O3E C3E 1.373(3) . ?
O3E H2 1.0503 . ?
O5E C5E 1.375(3) . ?
O5E H3 1.0635 . ?
C1E C2E 1.389(4) . ?
C1E C6E 1.388(4) . ?
C2E C3E 1.391(3) . ?
C2E H2E 0.9500 . ?
C3E C4E 1.392(3) . ?
C4E C5E 1.397(4) . ?
C4E H4E 0.9500 . ?
C5E C6E 1.376(3) . ?
C6E H6E 0.9500 . ?
O1F C1F 1.367(3) . ?
O1F H4 0.8944 . ?
O3F C3F 1.363(3) . ?
O3F H5 0.9323 . ?
O5F C5F 1.367(3) . ?
O5F H6 0.8728 . ?
C1F C2F 1.383(3) . ?
C1F C6F 1.391(3) . ?
C2F C3F 1.391(3) . ?
C2F H2F 0.9500 . ?
C3F C4F 1.375(3) . ?
C4F C5F 1.386(3) . ?
C4F H4F 0.9500 . ?
C5F C6F 1.394(3) . ?
C6F H6F 0.9500 . ?
O1G C1G 1.367(3) . ?
O1G H7 1.0538 . ?
O3G C3G 1.376(3) . ?
O3G H8 1.0706 . ?
O5G C5G 1.366(3) . ?
O5G H9 0.8695 . ?
C1G C2G 1.387(3) . ?
C1G C6G 1.392(3) . ?
C2G C3G 1.387(4) . ?
C2G H2G 0.9500 . ?
C3G C4G 1.390(3) . ?
C4G C5G 1.385(3) . ?
C4G H4G 0.9500 . ?
C5G C6G 1.391(3) . ?
C6G H6G 0.9500 . ?
